data_2106573
loop_
_publ_author_name
'Nguyen, H.D.'
'Laruelle, P.'
'Dagron, C.'

_publ_section_title
;
 Etude structurale des polytypes a deux anions L Se F (L= Y, Ho, Er ). II.
 Structure cristalline du fluoroseleniure d'yttrium YSeF, polotype
 monoclinique a quatre couches 4m
;
_journal_name_full 'Acta Crystallographica B (24,1968-38,1982)'
_journal_page_first 519
_journal_page_last 521
_journal_volume 31
_journal_year 1975
_chemical_formula_sum 'F Se Y'
_chemical_name_systematic 'Y Se F'
_space_group_IT_number 11
_symmetry_space_group_name_Hall '-P 2c'
_symmetry_space_group_name_H-M 'P 1 1 21/m'
_cell_angle_alpha 90
_cell_angle_beta 90
_cell_angle_gamma 104.92
_cell_formula_units_Z 8
_cell_length_a 9.962
_cell_length_b 13.001
_cell_length_c 4.106
_cell_volume 513.864
_citation_journal_id_ASTM ACBCAR
_cod_data_source_file Nguyen_ACBCAR_1975_1912.cif
_cod_data_source_block F1Se1Y1
_cod_original_cell_volume 513.8638
_cod_original_sg_symbol_Hall '-P 2yb (z,x,y)'
_cod_original_formula_sum 'F1 Se1 Y1'
_cod_database_code 2106573

loop_
_symmetry_equiv_pos_as_xyz
x,y,z
-x,-y,z+1/2
-x,-y,-z
x,y,-z-1/2

loop_
_atom_site_label
_atom_site_type_symbol
_atom_site_fract_x
_atom_site_fract_y
_atom_site_fract_z
_atom_site_occupancy
_atom_site_U_iso_or_equiv
Se4 Se-2 0.842 0.5167 0.25 1 0.0
Se1 Se-2 0.246 0.2389 0.25 1 0.0
Y4 Y+3 0.622 0.6138 0.25 1 0.0
Se2 Se-2 0.673 0.0179 0.25 1 0.0
F4 F-1 0.008 0.976 0.25 1 0.0
Y3 Y+3 0.118 0.6382 0.25 1 0.0
Y1 Y+3 0.453 0.124 0.25 1 0.0
Y2 Y+3 0.957 0.129 0.25 1 0.0
F1 F-1 0.909 0.299 0.25 1 0.0
Se3 Se-2 0.413 0.7284 0.25 1 0.0
F2 F-1 0.448 0.461 0.25 1 0.0
F3 F-1 0.053 0.812 0.25 1 0.0
